data_1533165
loop_
_publ_author_name
'Filaretov, A.A.'
'Zhizhin, M.G.'
'Danilov, V.P.'
'Gurkin, A.A.'
'Olenev, A.V.'
'Komissarova, L.N.'
'Bobylev, A.P.'
'Lazoryak, B.I.'

_publ_section_title
;
 Hydrothermal synthesis, structures and properties of indium hydrogen
 phosphates M(I) In (H P O4)2 (M(I) = K, Rb and N H4)
;
_journal_name_full 'Zhurnal Neorganicheskoi Khimii'
_journal_page_first 1930
_journal_page_last 1946
_journal_volume 47
_journal_year 2002
_chemical_formula_sum 'H6 In N O8 P2'
_chemical_name_systematic '(N H4) In (H P O4)2'
_space_group_IT_number 14
_symmetry_space_group_name_Hall '-P 2ybc'
_symmetry_space_group_name_H-M 'P 1 21/c 1'
_cell_angle_alpha 90
_cell_angle_beta 116.15
_cell_angle_gamma 90
_cell_formula_units_Z 4
_cell_length_a 9.6651
_cell_length_b 8.2763
_cell_length_c 9.5964
_cell_volume 689.056
_citation_journal_id_ASTM ZNOKAQ
_cod_data_source_file Filaretov_ZNOKAQ_2002_1166.cif
_cod_data_source_block H6In1N1O8P2
_cod_original_cell_volume 689.0564
_cod_original_formula_sum 'H6 In1 N1 O8 P2'
_cod_database_code 1533165

loop_
_symmetry_equiv_pos_as_xyz
x,y,z
-x,y+1/2,-z+1/2
-x,-y,-z
x,-y-1/2,z-1/2

loop_
_atom_site_label
_atom_site_type_symbol
_atom_site_fract_x
_atom_site_fract_y
_atom_site_fract_z
_atom_site_occupancy
_atom_site_U_iso_or_equiv
O2 O-2 0.3581 0.0848 0.1226 1 0.0
P2 P+5 0.9167 0.0672 0.7687 1 0.0
H1 H+1 0.809 0.029 0.446 1 0.0
O7 O-2 0.8893 0.1617 0.8883 1 0.0
H2 H+1 0.933 -0.091 0.432 1 0.0
O4 O-2 0.482 0.34 0.0873 1 0.0
O6 O-2 0.0882 0.0283 0.8212 1 0.0
In1 In+3 0.74672 0.1224 0.01132 1 0.0
H3 H+1 0.784 0.851 0.338 1 0.0
O1 O-2 0.6258 0.0763 0.1539 1 0.0
O3 O-2 0.5733 0.2252 0.3516 1 0.0
H4 H+1 0.861 0.813 0.495 1 0.0
O8 O-2 0.8297 -0.0962 0.7763 1 0.0
N1 N-3 0.8432 0.8854 0.4229 1 0.0
O5 O-2 0.8549 0.1619 0.6139 1 0.0
P1 P+5 0.5083 0.1805 0.1806 1 0.0
